data_1100407
loop_
_publ_author_name
'Grebe, J.'
'Harms, K.'
'Weller, F.'
'Dehnicke, K.'

_publ_section_title
;
 Reaktionen silylierter Phosphanimine mit Iodmonochlorid und Iodtrichlorid.
 Die Kristallstrukturen von [Me~3~SiNPMe~3~ &#x00B7; ICl],
 [Ph~3~PNCl &#x00B7; ICl] und [Me~3~PN(H)PMe~3~] [ICl~2~]~2~
;
_journal_coden_ASTM ZAACAB
_journal_issue 9
_journal_name_full
;
 Zeitschrift fuer Anorganische und Allgemeine Chemie
;
_journal_page_first 1489
_journal_page_last 1495
_journal_paper_doi 10.1002/zaac.19956210909
_journal_volume 621
_journal_year 1995
_chemical_formula_sum 'C18 H15 Cl2 I N P'
_space_group_IT_number 33
_symmetry_cell_setting orthorhombic
_symmetry_Int_Tables_number 33
_symmetry_space_group_name_Hall 'P 2c -2n'
_symmetry_space_group_name_H-M 'P n a 21'
_cell_angle_alpha 90
_cell_angle_beta 90
_cell_angle_gamma 90
_cell_formula_units_Z 4
_cell_length_a 15.228(2)
_cell_length_b 14.083(1)
_cell_length_c 8.658(1)
_cod_original_formula_sum 'C18 H15 Cl2 I1 N1 P1'
_cod_database_code 1100407

loop_
_symmetry_equiv_pos_site_id
_symmetry_equiv_pos_as_xyz
1 x,y,z
2 -x,-y,1/2+z
3 1/2-x,1/2+y,1/2+z
4 1/2+x,1/2-y,z

loop_
_atom_site_label
_atom_site_type_symbol
_atom_site_fract_x
_atom_site_fract_y
_atom_site_fract_z
I1 I 0.0407(1) 0.2374(1) 0.00000
Cl1 Cl 0.1624(2) 0.2941(2) 0.1728(3)
Cl2 Cl -0.1740(1) 0.2189(1) -0.0601(3)
P1 P -0.0793(1) 0.1784(1) -0.3316(2)
N1 N -0.0753(1) 0.1834(4) -0.1445(7)
C1 C -0.1022(4) 0.2955(3) -0.5888(7)
C2 C -0.1051(4) 0.3831(4) -0.6627(6)
C3 C -0.0905(4) 0.4659(3) -0.5791(9)
C4 C -0.0730(3) 0.4611(2) -0.4218(9)
C5 C -0.0702(3) 0.3735(4) -0.3479(6)
C6 C -0.0847(3) 0.2907(2) -0.4314(7)
C7 C -0.1637(3) 0.0146(3) -0.4259(7)
C8 C -0.2364(3) -0.0371(2) -0.4745(8)
C9 C -0.3170(3) 0.0077(3) -0.4924(7)
C10 C -0.3251(3) 0.1042(3) -0.4618(7)
C11 C -0.2524(3) 0.1559(2) -0.4132(7)
C12 C -0.1717(3) 0.1111(3) -0.3953(6)
C13 C 0.0723(3) 0.1489(3) -0.5049(6)
C14 C 0.1488(3) 0.1000(3) -0.5417(6)
C15 C 0.1735(3) 0.0211(3) -0.4555(6)
C16 C 0.1217(3) -0.0088(3) -0.3326(6)
C17 C 0.0453(3) 0.0401(3) -0.2958(5)
C18 C 0.0205(2) 0.1189(3) -0.3820(6)
H1 H -0.1123(6) 0.2379(4) -0.6467(10)
H2 H -0.1172(6) 0.3864(7) -0.7717(7)
H3 H -0.0925(5) 0.5269(4) -0.6303(12)
H4 H -0.0629(5) 0.5188(4) -0.3639(11)
H5 H -0.0581(5) 0.3702(6) -0.2389(6)
H6 H -0.1075(3) -0.0166(4) -0.4134(10)
H7 H -0.2308(5) -0.1043(2) -0.4958(11)
H8 H -0.3676(3) -0.0283(4) -0.5262(10)
H9 H -0.3812(3) 0.1354(5) -0.4743(10)
H10 H -0.2580(4) 0.2231(3) -0.3919(10)
H11 H 0.0550(4) 0.2038(4) -0.5647(8)
H12 H 0.1847(4) 0.1208(5) -0.6269(7)
H13 H 0.2267(3) -0.0129(5) -0.4810(9)
H14 H 0.1390(5) -0.0637(4) -0.2728(8)
H15 H 0.0093(4) 0.0193(4) -0.2105(7)

loop_
_atom_type_symbol
_atom_type_radius_bond
C 0.68
H 0.23
Cl 0.99
I 1.40
N 0.68
P 1.05
